data_4101200
loop_
_publ_author_name
'Bola\~no, T.'
'Castarlenas, R.'
'Esteruelas, M. A.'
'O\~nate, E.'

_publ_section_title
;
Assembly of an Allenylidene Ligand, a Terminal Alkyne, and an Acetonitrile
Molecule: Formation of Osmacyclopentapyrrole Derivatives
;
_journal_name_full 'Journal of the American Chemical Society'
_journal_paper_doi 10.1021/ja058355b
_journal_year 2006
_chemical_formula_sum 'C47 H68 B F4 N3 Os P2'
_chemical_formula_weight 1013.99
_space_group_IT_number 14
_symmetry_cell_setting monoclinic
_symmetry_space_group_name_Hall '-P 2ybc'
_symmetry_space_group_name_H-M 'P 1 21/c 1'
_cell_angle_alpha 90.00
_cell_angle_beta 94.455(2)
_cell_angle_gamma 90.00
_cell_formula_units_Z 4
_cell_length_a 11.3003(14)
_cell_length_b 10.9934(13)
_cell_length_c 38.071(5)
_cell_measurement_temperature 100(2)
_cell_volume 4715.3(10)
_diffrn_ambient_temperature 100(2)
_exptl_crystal_density_diffrn 1.428
_cod_original_sg_symbol_H-M 'P 21/c'
_cod_database_code 4101200

loop_
_symmetry_equiv_pos_as_xyz
'x, y, z'
'-x, y+1/2, -z+1/2'
'-x, -y, -z'
'x, -y-1/2, z-1/2'

loop_
_atom_site_label
_atom_site_type_symbol
_atom_site_fract_x
_atom_site_fract_y
_atom_site_fract_z
_atom_site_U_iso_or_equiv
_atom_site_adp_type
_atom_site_occupancy
_atom_site_symmetry_multiplicity
_atom_site_calc_flag
_atom_site_refinement_flags
_atom_site_disorder_assembly
_atom_site_disorder_group
Os Os 0.67618(2) 0.67708(2) 0.156428(6) 0.02801(7) Uani 1 1 d . . .
P1 P 0.51782(14) 0.58364(15) 0.11962(4) 0.0380(4) Uani 1 1 d . . .
P2 P 0.83137(13) 0.74109(14) 0.19870(4) 0.0289(4) Uani 1 1 d . . .
B1A B 0.5706(8) 0.5898(8) 0.3184(2) 0.051(4) Uiso 0.628(7) 1 d PDU A 1
F1A F 0.4838(6) 0.6536(7) 0.3341(2) 0.080(3) Uiso 0.628(7) 1 d PDU A 1
F2A F 0.5816(6) 0.4756(5) 0.33348(19) 0.071(3) Uiso 0.628(7) 1 d PDU A 1
F3A F 0.5436(5) 0.5767(6) 0.28266(16) 0.087(3) Uiso 0.628(7) 1 d PDU A 1
F4A F 0.6798(5) 0.6480(5) 0.32412(17) 0.054(2) Uiso 0.628(7) 1 d PDU A 1
B1B B 0.5716(10) 0.5954(10) 0.3282(3) 0.113(14) Uiso 0.372(7) 1 d PDU A 2
F1B F 0.4617(8) 0.6498(10) 0.3230(3) 0.057(4) Uiso 0.372(7) 1 d PDU A 2
F2B F 0.6517(9) 0.6611(9) 0.3098(3) 0.071(4) Uiso 0.372(7) 1 d PDU A 2
F3B F 0.6064(10) 0.5942(11) 0.3637(2) 0.121(6) Uiso 0.372(7) 1 d PDU A 2
F4B F 0.5648(10) 0.4773(8) 0.3158(3) 0.080(5) Uiso 0.372(7) 1 d PDU A 2
N1 N 0.6323(4) 0.8479(5) 0.13873(14) 0.0351(14) Uani 1 1 d . . .
H1 H 0.584(5) 0.881(5) 0.1464(16) 0.042 Uiso 1 1 d . . .
N2 N 0.7232(4) 0.5066(5) 0.16587(13) 0.0359(13) Uani 1 1 d . . .
N3 N 0.5619(4) 0.7024(4) 0.19621(13) 0.0314(13) Uani 1 1 d . . .
C1 C 0.7787(5) 0.7016(5) 0.11663(15) 0.0317(16) Uani 1 1 d . . .
C2 C 0.7691(5) 0.8121(6) 0.09915(14) 0.0351(15) Uani 1 1 d . . .
C3 C 0.6829(5) 0.8925(5) 0.11154(16) 0.0353(16) Uani 1 1 d . . .
C4 C 0.6447(5) 1.0150(5) 0.09632(15) 0.0463(18) Uani 1 1 d . . .
H4A H 0.5700 1.0396 0.1057 0.069 Uiso 1 1 calc R . .
H4B H 0.6332 1.0090 0.0706 0.069 Uiso 1 1 calc R . .
H4C H 0.7061 1.0757 0.1028 0.069 Uiso 1 1 calc R . .
C5 C 0.8575(5) 0.8289(7) 0.07056(15) 0.0409(16) Uani 1 1 d . . .
C6 C 0.7961(5) 0.8462(6) 0.03310(16) 0.0421(17) Uani 1 1 d . . .
C7 C 0.8473(6) 0.9081(7) 0.00681(18) 0.068(2) Uani 1 1 d . . .
H7 H 0.9238 0.9429 0.0116 0.082 Uiso 1 1 calc R . .
C8 C 0.7902(7) 0.9208(8) -0.0265(2) 0.079(3) Uani 1 1 d . . .
H8 H 0.8282 0.9634 -0.0442 0.095 Uiso 1 1 calc R . .
C9 C 0.6807(7) 0.8732(7) -0.03408(19) 0.074(3) Uani 1 1 d . . .
H9 H 0.6409 0.8833 -0.0568 0.089 Uiso 1 1 calc R . .
C10 C 0.6285(6) 0.8100(8) -0.00836(19) 0.079(3) Uani 1 1 d . . .
H10 H 0.5519 0.7754 -0.0133 0.095 Uiso 1 1 calc R . .
C11 C 0.6868(6) 0.7966(7) 0.02465(18) 0.068(2) Uani 1 1 d . . .
H11 H 0.6498 0.7514 0.0420 0.081 Uiso 1 1 calc R . .
C12 C 0.9434(6) 0.9336(7) 0.08223(16) 0.0444(18) Uani 1 1 d . . .
C13 C 0.9169(6) 1.0542(7) 0.07444(18) 0.059(2) Uani 1 1 d . . .
H13 H 0.8486 1.0724 0.0592 0.070 Uiso 1 1 calc R . .
C14 C 0.9871(7) 1.1499(7) 0.0882(2) 0.076(3) Uani 1 1 d . . .
H14 H 0.9672 1.2318 0.0824 0.092 Uiso 1 1 calc R . .
C15 C 1.0854(7) 1.1230(8) 0.1101(2) 0.068(2) Uani 1 1 d . . .
H15 H 1.1334 1.1869 0.1202 0.082 Uiso 1 1 calc R . .
C16 C 1.1149(6) 1.0044(8) 0.11759(18) 0.065(2) Uani 1 1 d . . .
H16 H 1.1845 0.9867 0.1323 0.078 Uiso 1 1 calc R . .
C17 C 1.0450(6) 0.9110(7) 0.10395(16) 0.0491(19) Uani 1 1 d . . .
H17 H 1.0667 0.8294 0.1095 0.059 Uiso 1 1 calc R . .
C18 C 0.8731(6) 0.6384(6) 0.09925(17) 0.0375(17) Uani 1 1 d . . .
H18A H 0.898(5) 0.565(5) 0.1071(14) 0.045 Uiso 1 1 d . . .
C19 C 0.9195(5) 0.7021(6) 0.07349(15) 0.0406(18) Uani 1 1 d . . .
C20 C 1.0137(5) 0.6585(7) 0.05177(16) 0.0466(18) Uani 1 1 d . . .
C21 C 1.0823(6) 0.7336(7) 0.03237(18) 0.061(2) Uani 1 1 d . . .
H21 H 1.0705 0.8191 0.0332 0.074 Uiso 1 1 calc R . .
C22 C 1.1675(7) 0.6874(10) 0.0117(2) 0.083(3) Uani 1 1 d . . .
H22 H 1.2111 0.7408 -0.0021 0.099 Uiso 1 1 calc R . .
C23 C 1.1888(7) 0.5671(10) 0.0112(2) 0.081(3) Uani 1 1 d . . .
H23 H 1.2494 0.5376 -0.0025 0.097 Uiso 1 1 calc R . .
C24 C 1.1238(7) 0.4821(8) 0.0304(2) 0.080(3) Uani 1 1 d . . .
H24 H 1.1391 0.3972 0.0297 0.096 Uiso 1 1 calc R . .
C25 C 1.0362(6) 0.5304(8) 0.05048(18) 0.063(2) Uani 1 1 d . . .
H25 H 0.9905 0.4768 0.0636 0.076 Uiso 1 1 calc R . .
C26 C 0.7475(5) 0.4053(6) 0.16976(17) 0.0432(18) Uani 1 1 d . . .
C27 C 0.7820(6) 0.2766(5) 0.17440(19) 0.062(2) Uani 1 1 d . . .
H27A H 0.8409 0.2557 0.1578 0.093 Uiso 1 1 calc R . .
H27B H 0.7119 0.2248 0.1699 0.093 Uiso 1 1 calc R . .
H27C H 0.8163 0.2636 0.1986 0.093 Uiso 1 1 calc R . .
C28 C 0.5009(5) 0.7360(5) 0.21641(17) 0.0368(16) Uani 1 1 d . . .
C29 C 0.4201(5) 0.7814(6) 0.24153(16) 0.057(2) Uani 1 1 d . . .
H29A H 0.3407 0.7917 0.2296 0.086 Uiso 1 1 calc R . .
H29B H 0.4489 0.8599 0.2509 0.086 Uiso 1 1 calc R . .
H29C H 0.4166 0.7232 0.2609 0.086 Uiso 1 1 calc R . .
C30 C 0.3860(5) 0.6731(7) 0.10417(17) 0.0528(18) Uani 1 1 d . . .
H30 H 0.3327 0.6169 0.0896 0.063 Uiso 1 1 calc R . .
C31 C 0.3165(6) 0.7155(7) 0.13434(19) 0.074(3) Uani 1 1 d . . .
H31A H 0.3647 0.7728 0.1491 0.111 Uiso 1 1 calc R . .
H31B H 0.2963 0.6453 0.1486 0.111 Uiso 1 1 calc R . .
H31C H 0.2435 0.7558 0.1249 0.111 Uiso 1 1 calc R . .
C32 C 0.4109(6) 0.7805(7) 0.08072(19) 0.082(3) Uani 1 1 d . . .
H32A H 0.3361 0.8212 0.0731 0.123 Uiso 1 1 calc R . .
H32B H 0.4490 0.7516 0.0600 0.123 Uiso 1 1 calc R . .
H32C H 0.4637 0.8380 0.0939 0.123 Uiso 1 1 calc R . .
C33 C 0.5755(6) 0.5208(7) 0.07861(17) 0.060(2) Uani 1 1 d . . .
H33 H 0.6285 0.5860 0.0704 0.072 Uiso 1 1 calc R . .
C34 C 0.6548(6) 0.4109(6) 0.08410(19) 0.072(2) Uani 1 1 d . . .
H34A H 0.6078 0.3415 0.0913 0.107 Uiso 1 1 calc R . .
H34B H 0.7180 0.4284 0.1025 0.107 Uiso 1 1 calc R . .
H34C H 0.6899 0.3913 0.0621 0.107 Uiso 1 1 calc R . .
C35 C 0.4847(7) 0.4999(10) 0.0478(2) 0.144(5) Uani 1 1 d . . .
H35A H 0.5253 0.4759 0.0271 0.080 Uiso 1 1 calc R . .
H35B H 0.4400 0.5751 0.0427 0.080 Uiso 1 1 calc R . .
H35C H 0.4300 0.4352 0.0538 0.080 Uiso 1 1 calc R . .
C36 C 0.4526(6) 0.4452(6) 0.13979(18) 0.0523(19) Uani 1 1 d . . .
H36 H 0.5129 0.3795 0.1378 0.063 Uiso 1 1 calc R . .
C37 C 0.4342(6) 0.4533(6) 0.17884(16) 0.056(2) Uani 1 1 d . . .
H37A H 0.3752 0.5163 0.1827 0.084 Uiso 1 1 calc R . .
H37B H 0.5095 0.4740 0.1920 0.084 Uiso 1 1 calc R . .
H37C H 0.4059 0.3747 0.1870 0.084 Uiso 1 1 calc R . .
C38 C 0.3380(6) 0.3961(6) 0.12025(19) 0.084(3) Uani 1 1 d . . .
H38A H 0.3128 0.3222 0.1320 0.125 Uiso 1 1 calc R . .
H38B H 0.3529 0.3770 0.0958 0.125 Uiso 1 1 calc R . .
H38C H 0.2755 0.4577 0.1205 0.125 Uiso 1 1 calc R . .
C39 C 0.8466(5) 0.9052(5) 0.20910(15) 0.0372(16) Uani 1 1 d . . .
H39 H 0.9150 0.9144 0.2272 0.045 Uiso 1 1 calc R . .
C40 C 0.7373(5) 0.9594(5) 0.22460(16) 0.0478(18) Uani 1 1 d . . .
H40A H 0.7501 1.0464 0.2290 0.072 Uiso 1 1 calc R . .
H40B H 0.7241 0.9182 0.2468 0.072 Uiso 1 1 calc R . .
H40C H 0.6676 0.9484 0.2079 0.072 Uiso 1 1 calc R . .
C41 C 0.8751(5) 0.9791(5) 0.17696(15) 0.0454(17) Uani 1 1 d . . .
H41A H 0.8017 0.9956 0.1623 0.068 Uiso 1 1 calc R . .
H41B H 0.9298 0.9330 0.1633 0.068 Uiso 1 1 calc R . .
H41C H 0.9122 1.0562 0.1846 0.068 Uiso 1 1 calc R . .
C42 C 0.8150(5) 0.6803(6) 0.24379(13) 0.0373(14) Uani 1 1 d . . .
H42 H 0.7428 0.7217 0.2516 0.045 Uiso 1 1 calc R . .
C43 C 0.7880(6) 0.5449(5) 0.24638(16) 0.0495(19) Uani 1 1 d . . .
H43A H 0.8557 0.4978 0.2392 0.074 Uiso 1 1 calc R . .
H43B H 0.7174 0.5253 0.2308 0.074 Uiso 1 1 calc R . .
H43C H 0.7735 0.5245 0.2707 0.074 Uiso 1 1 calc R . .
C44 C 0.9149(5) 0.7146(6) 0.27191(15) 0.057(2) Uani 1 1 d . . .
H44A H 0.8936 0.6874 0.2951 0.086 Uiso 1 1 calc R . .
H44B H 0.9257 0.8030 0.2721 0.086 Uiso 1 1 calc R . .
H44C H 0.9889 0.6751 0.2664 0.086 Uiso 1 1 calc R . .
C45 C 0.9840(5) 0.7050(5) 0.18603(16) 0.0351(16) Uani 1 1 d . . .
H45 H 0.9828 0.7281 0.1606 0.042 Uiso 1 1 calc R . .
C46 C 1.0885(5) 0.7768(6) 0.20402(17) 0.056(2) Uani 1 1 d . . .
H46A H 1.0998 0.7533 0.2289 0.083 Uiso 1 1 calc R . .
H46B H 1.0715 0.8641 0.2023 0.083 Uiso 1 1 calc R . .
H46C H 1.1608 0.7588 0.1924 0.083 Uiso 1 1 calc R . .
C47 C 1.0131(5) 0.5686(5) 0.18680(17) 0.0500(19) Uani 1 1 d . . .
H47A H 1.0884 0.5550 0.1763 0.075 Uiso 1 1 calc R . .
H47B H 0.9497 0.5239 0.1734 0.075 Uiso 1 1 calc R . .
H47C H 1.0198 0.5399 0.2112 0.075 Uiso 1 1 calc R . .

loop_
_atom_site_aniso_label
_atom_site_aniso_U_11
_atom_site_aniso_U_22
_atom_site_aniso_U_33
_atom_site_aniso_U_23
_atom_site_aniso_U_13
_atom_site_aniso_U_12
Os 0.02755(11) 0.02623(12) 0.03021(13) -0.00023(15) 0.00197(8) -0.00137(14)
P1 0.0354(10) 0.0448(11) 0.0337(11) -0.0052(8) 0.0014(8) -0.0074(8)
P2 0.0292(9) 0.0262(9) 0.0312(10) 0.0018(7) 0.0008(7) 0.0018(7)
N1 0.029(3) 0.043(4) 0.033(3) -0.001(3) 0.000(2) -0.002(3)
N2 0.028(3) 0.033(3) 0.046(4) -0.007(3) 0.002(2) -0.004(2)
N3 0.030(3) 0.030(3) 0.034(3) 0.000(2) -0.001(2) 0.002(2)
C1 0.031(3) 0.033(4) 0.030(4) 0.001(3) -0.004(3) -0.009(3)
C2 0.027(3) 0.051(4) 0.026(3) -0.009(4) -0.005(3) -0.005(3)
C3 0.030(4) 0.035(4) 0.039(4) 0.003(3) -0.007(3) -0.013(3)
C4 0.050(4) 0.046(4) 0.042(4) 0.016(3) -0.001(3) 0.000(3)
C5 0.030(3) 0.056(4) 0.036(4) -0.004(4) 0.001(3) -0.007(4)
C6 0.040(4) 0.056(5) 0.030(4) 0.004(3) -0.002(3) -0.015(3)
C7 0.044(5) 0.125(7) 0.035(5) 0.018(5) -0.001(4) -0.033(5)
C8 0.072(6) 0.122(8) 0.043(5) 0.025(5) 0.007(5) -0.027(6)
C9 0.082(6) 0.106(7) 0.033(5) 0.009(4) -0.003(4) -0.017(5)
C10 0.061(5) 0.127(8) 0.047(5) 0.016(6) -0.016(4) -0.033(6)
C11 0.065(5) 0.095(7) 0.042(5) 0.018(4) -0.004(4) -0.043(5)
C12 0.035(4) 0.067(6) 0.032(4) 0.005(4) 0.005(3) -0.009(4)
C13 0.044(5) 0.065(6) 0.065(6) 0.013(4) -0.002(4) -0.012(4)
C14 0.070(6) 0.062(6) 0.098(7) 0.005(5) 0.009(5) -0.026(5)
C15 0.063(6) 0.074(7) 0.068(6) -0.020(5) 0.010(5) -0.034(5)
C16 0.050(5) 0.095(7) 0.049(5) -0.005(5) 0.000(4) -0.029(5)
C17 0.041(4) 0.072(5) 0.034(4) -0.002(4) 0.000(3) -0.020(4)
C18 0.038(4) 0.038(4) 0.035(4) -0.003(3) -0.003(3) -0.003(3)
C19 0.038(4) 0.058(5) 0.026(4) -0.011(3) 0.002(3) -0.005(4)
C20 0.036(4) 0.070(6) 0.033(4) -0.008(4) 0.001(3) -0.005(4)
C21 0.054(5) 0.085(6) 0.049(5) -0.011(4) 0.018(4) -0.014(4)
C22 0.060(5) 0.123(9) 0.068(6) -0.013(7) 0.026(4) -0.015(6)
C23 0.048(5) 0.157(10) 0.037(5) -0.016(6) 0.003(4) 0.005(6)
C24 0.074(6) 0.119(8) 0.047(6) -0.019(5) 0.006(5) 0.029(6)
C25 0.048(5) 0.095(7) 0.047(5) -0.018(5) 0.009(4) 0.005(5)
C26 0.033(4) 0.040(5) 0.055(5) -0.008(4) 0.000(3) 0.000(3)
C27 0.064(5) 0.032(4) 0.088(6) 0.001(4) -0.003(4) 0.006(4)
C28 0.030(4) 0.033(4) 0.045(5) 0.005(3) -0.009(3) -0.005(3)
C29 0.050(4) 0.068(6) 0.055(5) -0.016(4) 0.013(4) 0.011(4)
C30 0.040(4) 0.066(5) 0.050(4) -0.003(4) -0.012(3) -0.016(4)
C31 0.050(5) 0.093(7) 0.078(6) -0.011(5) -0.004(4) 0.009(4)
C32 0.051(5) 0.103(7) 0.087(6) 0.055(5) -0.028(4) -0.032(4)
C33 0.058(5) 0.081(6) 0.040(5) -0.015(4) -0.010(4) -0.009(5)
C34 0.075(6) 0.076(6) 0.066(6) -0.026(5) 0.017(5) -0.005(5)
C35 0.087(7) 0.278(14) 0.068(7) -0.084(8) 0.007(6) -0.018(8)
C36 0.050(4) 0.042(4) 0.065(5) -0.004(4) 0.003(4) -0.011(4)
C37 0.068(5) 0.054(5) 0.047(5) -0.001(4) 0.018(4) -0.022(4)
C38 0.092(6) 0.071(6) 0.084(6) 0.008(5) -0.021(5) -0.045(5)
C39 0.043(4) 0.037(4) 0.030(4) -0.005(3) -0.012(3) 0.003(3)
C40 0.056(5) 0.039(4) 0.048(5) -0.006(3) 0.002(4) 0.005(4)
C41 0.060(5) 0.032(4) 0.042(4) -0.005(3) -0.006(4) -0.006(3)
C42 0.039(3) 0.036(4) 0.036(4) 0.002(4) 0.002(3) 0.000(4)
C43 0.066(5) 0.046(5) 0.037(4) 0.010(3) 0.006(4) -0.001(4)
C44 0.058(5) 0.076(6) 0.036(4) 0.014(4) -0.006(4) -0.008(4)
C45 0.024(3) 0.037(4) 0.044(4) -0.005(3) 0.004(3) 0.000(3)
C46 0.033(4) 0.068(5) 0.065(5) -0.015(4) 0.003(4) -0.010(3)
C47 0.033(4) 0.045(5) 0.074(5) 0.001(4) 0.014(4) 0.008(3)

loop_
_geom_bond_atom_site_label_1
_geom_bond_atom_site_label_2
_geom_bond_distance
_geom_bond_site_symmetry_2
_geom_bond_publ_flag
Os N2 1.974(5) . ?
Os C1 1.996(6) . ?
Os N1 2.044(5) . ?
Os N3 2.084(5) . ?
Os P2 2.3921(16) . ?
Os P1 2.4149(16) . ?
P1 C30 1.842(6) . ?
P1 C33 1.870(7) . ?
P1 C36 1.881(6) . ?
P2 C39 1.853(6) . ?
P2 C42 1.864(5) . ?
P2 C45 1.869(5) . ?
B1A F1A 1.379(8) . ?
B1A F3A 1.378(8) . ?
B1A F2A 1.382(8) . ?
B1A F4A 1.392(8) . ?
B1B F3B 1.376(9) . ?
B1B F1B 1.380(9) . ?
B1B F4B 1.382(9) . ?
B1B F2B 1.389(9) . ?
N1 C3 1.316(7) . ?
N1 H1 0.74(5) . ?
N2 C26 1.154(7) . ?
N3 C28 1.133(7) . ?
C1 C2 1.386(8) . ?
C1 C18 1.473(8) . ?
C2 C3 1.422(8) . ?
C2 C5 1.545(7) . ?
C3 C4 1.516(7) . ?
C4 H4A 0.9800 . ?
C4 H4B 0.9800 . ?
C4 H4C 0.9800 . ?
C5 C6 1.548(7) . ?
C5 C12 1.548(8) . ?
C5 C19 1.560(8) . ?
C6 C11 1.366(8) . ?
C6 C7 1.374(8) . ?
C7 C8 1.383(9) . ?
C7 H7 0.9500 . ?
C8 C9 1.354(9) . ?
C8 H8 0.9500 . ?
C9 C10 1.371(9) . ?
C9 H9 0.9500 . ?
C10 C11 1.381(8) . ?
C10 H10 0.9500 . ?
C11 H11 0.9500 . ?
C12 C17 1.384(8) . ?
C12 C13 1.387(8) . ?
C13 C14 1.394(9) . ?
C13 H13 0.9500 . ?
C14 C15 1.370(9) . ?
C14 H14 0.9500 . ?
C15 C16 1.370(9) . ?
C15 H15 0.9500 . ?
C16 C17 1.373(8) . ?
C16 H16 0.9500 . ?
C17 H17 0.9500 . ?
C18 C19 1.344(8) . ?
C18 H18A 0.90(5) . ?
C19 C20 1.478(8) . ?
C20 C21 1.384(8) . ?
C20 C25 1.432(9) . ?
C21 C22 1.386(9) . ?
C21 H21 0.9500 . ?
C22 C23 1.345(11) . ?
C22 H22 0.9500 . ?
C23 C24 1.424(10) . ?
C23 H23 0.9500 . ?
C24 C25 1.401(9) . ?
C24 H24 0.9500 . ?
C25 H25 0.9500 . ?
C26 C27 1.475(8) . ?
C27 H27A 0.9800 . ?
C27 H27B 0.9800 . ?
C27 H27C 0.9800 . ?
C28 C29 1.461(8) . ?
C29 H29A 0.9800 . ?
C29 H29B 0.9800 . ?
C29 H29C 0.9800 . ?
C30 C31 1.515(8) . ?
C30 C32 1.520(8) . ?
C30 H30 1.0000 . ?
C31 H31A 0.9800 . ?
C31 H31B 0.9800 . ?
C31 H31C 0.9800 . ?
C32 H32A 0.9800 . ?
C32 H32B 0.9800 . ?
C32 H32C 0.9800 . ?
C33 C34 1.509(9) . ?
C33 C35 1.514(9) . ?
C33 H33 1.0000 . ?
C34 H34A 0.9800 . ?
C34 H34B 0.9800 . ?
C34 H34C 0.9800 . ?
C35 H35A 0.9800 . ?
C35 H35B 0.9800 . ?
C35 H35C 0.9800 . ?
C36 C37 1.520(8) . ?
C36 C38 1.540(8) . ?
C36 H36 1.0000 . ?
C37 H37A 0.9800 . ?
C37 H37B 0.9800 . ?
C37 H37C 0.9800 . ?
C38 H38A 0.9800 . ?
C38 H38B 0.9800 . ?
C38 H38C 0.9800 . ?
C39 C41 1.524(7) . ?
C39 C40 1.530(7) . ?
C39 H39 1.0000 . ?
C40 H40A 0.9800 . ?
C40 H40B 0.9800 . ?
C40 H40C 0.9800 . ?
C41 H41A 0.9800 . ?
C41 H41B 0.9800 . ?
C41 H41C 0.9800 . ?
C42 C43 1.525(7) . ?
C42 C44 1.541(7) . ?
C42 H42 1.0000 . ?
C43 H43A 0.9800 . ?
C43 H43B 0.9800 . ?
C43 H43C 0.9800 . ?
C44 H44A 0.9800 . ?
C44 H44B 0.9800 . ?
C44 H44C 0.9800 . ?
C45 C47 1.535(7) . ?
C45 C46 1.536(7) . ?
C45 H45 1.0000 . ?
C46 H46A 0.9800 . ?
C46 H46B 0.9800 . ?
C46 H46C 0.9800 . ?
C47 H47A 0.9800 . ?
C47 H47B 0.9800 . ?
C47 H47C 0.9800 . ?
